data_2207766
loop_
_publ_author_name
'Soumhi, El Hassane'
'Saadoune, Ismael'
'Driss, Ahmed'

_publ_section_title
;
 Tetrakis(1,4-anisidinium) cyclot\'etraphosphate hexahydrate
;
_journal_coeditor_code DN6264
_journal_issue 1
_journal_name_full 'Acta Crystallographica Section E'
_journal_page_first o212
_journal_page_last o214
_journal_paper_doi 10.1107/S1600536805040419
_journal_volume 62
_journal_year 2006
_chemical_formula_iupac '4C7 H10 N O + , P4 O12 4- , 6H2 O'
_chemical_formula_moiety '4C7 H10 N O + , O12 P4 4- , 6H2 O'
_chemical_formula_sum 'C28 H52 N4 O22 P4'
_chemical_formula_weight 920.62
_chemical_name_systematic
;
Tetrakis(1,4-anisidinium) cyclotetraphosphate hexahydrate
;
_space_group_IT_number 14
_symmetry_cell_setting monoclinic
_symmetry_space_group_name_Hall '-P 2ybc'
_symmetry_space_group_name_H-M 'P 1 21/c 1'
_atom_sites_solution_hydrogens geom
_atom_sites_solution_primary direct
_atom_sites_solution_secondary difmap
_audit_creation_method SHELXL97
_cell_angle_alpha 90.00
_cell_angle_beta 101.185(4)
_cell_angle_gamma 90.00
_cell_formula_units_Z 2
_cell_length_a 14.5706(6)
_cell_length_b 18.4117(6)
_cell_length_c 8.0479(5)
_cell_measurement_reflns_used 25
_cell_measurement_temperature 298(2)
_cell_measurement_theta_max 16
_cell_measurement_theta_min 14
_cell_volume 2118.00(17)
_computing_cell_refinement 'CAD-4 EXPRESS'
_computing_data_collection 'CAD-4 EXPRESS (Duisenberg, 1992; Mac\'i\<cek & Yordanov, 1992)'
_computing_data_reduction 'MolEN (Fair, 1990)'
_computing_molecular_graphics
;
ORTEPIII (Burnett & Johnson, 1996), ORTEP-3 for Windows (Farrugia, 1997) and
ATOMS for Windows (Dowty, 1995)
;
_computing_publication_material SHELXL97
_computing_structure_refinement 'SHELXL97 (Sheldrick, 1997)'
_computing_structure_solution 'SHELXS97 (Sheldrick, 1997)'
_diffrn_ambient_temperature 298(2)
_diffrn_measured_fraction_theta_full 1.0
_diffrn_measured_fraction_theta_max 0.964
_diffrn_measurement_device_type 'Enraf--Nonius CAD-4'
_diffrn_measurement_method \w/2\q
_diffrn_radiation_monochromator graphite
_diffrn_radiation_source 'fine-focus sealed tube'
_diffrn_radiation_type MoK\a
_diffrn_radiation_wavelength 0.71073
_diffrn_reflns_av_R_equivalents 0.0123
_diffrn_reflns_av_sigmaI/netI 0.0159
_diffrn_reflns_limit_h_max 17
_diffrn_reflns_limit_h_min 0
_diffrn_reflns_limit_k_max 21
_diffrn_reflns_limit_k_min 0
_diffrn_reflns_limit_l_max 9
_diffrn_reflns_limit_l_min -9
_diffrn_reflns_number 3863
_diffrn_reflns_theta_full 25
_diffrn_reflns_theta_max 25
_diffrn_reflns_theta_min 1.42
_diffrn_standards_decay_% 2.4
_diffrn_standards_interval_time 60
_diffrn_standards_number 3
_exptl_absorpt_coefficient_mu 0.263
_exptl_absorpt_correction_type none
_exptl_crystal_colour colourless
_exptl_crystal_density_diffrn 1.444
_exptl_crystal_density_method 'not measured'
_exptl_crystal_description plaquette
_exptl_crystal_F_000 968
_exptl_crystal_size_max 0.40
_exptl_crystal_size_mid 0.40
_exptl_crystal_size_min 0.20
_refine_diff_density_max 0.370
_refine_diff_density_min -0.412
_refine_ls_extinction_method none
_refine_ls_goodness_of_fit_ref 1.187
_refine_ls_hydrogen_treatment mixed
_refine_ls_matrix_type full
_refine_ls_number_parameters 330
_refine_ls_number_reflns 3713
_refine_ls_number_restraints 45
_refine_ls_restrained_S_all 1.430
_refine_ls_R_factor_all 0.0524
_refine_ls_R_factor_gt 0.0483
_refine_ls_shift/su_max 0.001
_refine_ls_shift/su_mean 0.001
_refine_ls_structure_factor_coef Fsqd
_refine_ls_weighting_details 'calc w = 1/[\s^2^(Fo^2^)+(0.0304P)^2^+2.1905P] where P = (Fo^2^+2Fc^2^)/3'
_refine_ls_weighting_scheme calc
_refine_ls_wR_factor_gt 0.1105
_refine_ls_wR_factor_ref 0.1123
_reflns_number_gt 3400
_reflns_number_total 3713
_reflns_threshold_expression >2\s(I)
_cod_data_source_file dn6264.cif
_cod_data_source_block I
_cod_depositor_comments
;
The following automatic conversions were performed:
'_symmetry_cell_setting' value 'Monoclinic' changed to 'monoclinic'
according to '/home/saulius/struct/CIF-dictionaries/cif_core.dic'
dictionary named 'cif_core.dic' version 2.4.1 from 2010-06-29.

Automatic conversion script
Id: cif_fix_enum 1527 2010-12-29 10:47:43Z saulius 

The following automatic conversions were performed:

'_symmetry_cell_setting' value 'Monoclinic' changed to 'monoclinic'
according to /home/saulius/struct/CIF-dictionaries/cif_core.dic
dictionary named 'cif_core.dic' version 2.4.1 from 2010-06-29.

Automatic conversion script
Id: cif_fix_values 1715 2011-07-08 13:25:40Z adriana 
;
_cod_original_sg_symbol_H-M 'P 21/c'
_cod_database_code 2207766
_cod_database_fobs_code 2207766

loop_
_symmetry_equiv_pos_as_xyz
'x, y, z'
'-x, y+1/2, -z+1/2'
'-x, -y, -z'
'x, -y-1/2, z-1/2'

loop_
_atom_site_label
_atom_site_fract_x
_atom_site_fract_y
_atom_site_fract_z
_atom_site_U_iso_or_equiv
_atom_site_adp_type
_atom_site_calc_flag
_atom_site_refinement_flags
_atom_site_occupancy
_atom_site_disorder_assembly
_atom_site_disorder_group
_atom_site_type_symbol
P1 0.43635(6) 0.60080(5) 0.88712(11) 0.0447(3) Uani d D 1 . . P
P2 0.60409(6) 0.55501(5) 1.13722(10) 0.0425(3) Uani d D 1 . . P
O1 0.37112(17) 0.64487(13) 0.9563(3) 0.0492(6) Uani d D 1 . . O
O2 0.5004(3) 0.6436(2) 0.7933(5) 0.0443(10) Uani d PD 0.55 A -1 O
O3 0.5070(2) 0.5808(2) 1.0772(4) 0.0371(9) Uani d PD 0.55 A -1 O
O4 0.4131(3) 0.5309(2) 0.8065(5) 0.0419(10) Uani d PD 0.55 . -1 O
O5 0.6516(3) 0.5853(2) 1.3006(5) 0.0442(10) Uani d PD 0.55 A -1 O
O6 0.6615(3) 0.5462(2) 0.9964(5) 0.0430(10) Uani d PD 0.55 A -1 O
O2A 0.4256(3) 0.6081(3) 0.6883(5) 0.0418(12) Uani d PD 0.45 A -1 O
O3A 0.5334(3) 0.5803(3) 0.9536(5) 0.0382(11) Uani d PD 0.45 A -1 O
O4A 0.3763(3) 0.5199(2) 0.8929(6) 0.0355(10) Uani d PD 0.45 . -1 O
O5A 0.6799(3) 0.6077(3) 1.1528(7) 0.0476(13) Uani d PD 0.45 A -1 O
O6A 0.5367(3) 0.5670(3) 1.2664(6) 0.0467(13) Uani d PD 0.45 A -1 O
O7 0.59698(19) 0.54454(17) 0.6097(3) 0.0585(7) Uani d D 1 . . O
H71 0.5457(18) 0.559(3) 0.632(5) 0.088 Uiso d D 1 . . H
H72 0.596(3) 0.549(3) 0.506(2) 0.088 Uiso d D 1 . . H
O8 0.6218(2) 0.79134(17) 0.9449(4) 0.0689(8) Uani d D 1 . . O
H81 0.5621(10) 0.787(3) 0.925(6) 0.103 Uiso d D 1 . . H
H82 0.633(3) 0.823(2) 0.873(5) 0.103 Uiso d D 1 . . H
O9 0.4276(2) 0.79121(15) 0.9727(4) 0.0676(8) Uani d D 1 . . O
H91 0.404(3) 0.7489(13) 0.971(6) 0.101 Uiso d D 1 . . H
H92 0.426(4) 0.811(2) 1.067(3) 0.101 Uiso d D 1 . . H
O41 1.07349(16) 0.67701(13) 0.7769(3) 0.0487(6) Uani d . 1 . . O
O42 -0.02851(17) 0.93579(15) 0.8454(3) 0.0552(7) Uani d . 1 . . O
N1 0.69704(19) 0.66724(16) 0.8251(4) 0.0478(7) Uani d . 1 . . N
H1A 0.6914 0.6347 0.9042 0.072 Uiso calc R 1 . . H
H1B 0.6633 0.6532 0.7260 0.072 Uiso calc R 1 . . H
H1C 0.6766 0.7102 0.8534 0.072 Uiso calc R 1 . . H
N2 0.34178(19) 0.90650(15) 0.7689(4) 0.0438(7) Uani d . 1 . . N
H2A 0.3452 0.8950 0.6629 0.066 Uiso calc R 1 . . H
H2B 0.3683 0.8716 0.8386 0.066 Uiso calc R 1 . . H
H2C 0.3716 0.9482 0.7969 0.066 Uiso calc R 1 . . H
C11 0.7951(2) 0.67325(17) 0.8115(4) 0.0350(7) Uani d . 1 . . C
C21 0.8339(2) 0.61922(17) 0.7280(4) 0.0402(7) Uani d . 1 . . C
H21 0.7973 0.5806 0.6789 0.048 Uiso calc R 1 . . H
C31 0.9264(2) 0.62286(18) 0.7180(4) 0.0413(8) Uani d . 1 . . C
H31 0.9525 0.5866 0.6613 0.050 Uiso calc R 1 . . H
C41 0.9817(2) 0.68026(17) 0.7916(4) 0.0360(7) Uani d . 1 . . C
C51 0.9426(2) 0.73450(18) 0.8729(4) 0.0428(8) Uani d . 1 . . C
H51 0.9789 0.7735 0.9210 0.051 Uiso calc R 1 . . H
C61 0.8486(2) 0.73051(18) 0.8826(4) 0.0439(8) Uani d . 1 . . C
H61 0.8218 0.7669 0.9376 0.053 Uiso calc R 1 . . H
C71 1.1351(3) 0.7325(2) 0.8520(5) 0.0561(10) Uani d . 1 . . C
H71A 1.1138 0.7785 0.8028 0.084 Uiso calc R 1 . . H
H71B 1.1969 0.7229 0.8323 0.084 Uiso calc R 1 . . H
H71C 1.1364 0.7338 0.9716 0.084 Uiso calc R 1 . . H
C12 0.2437(2) 0.91417(16) 0.7827(4) 0.0373(7) Uani d . 1 . . C
C22 0.2221(2) 0.92025(19) 0.9427(4) 0.0424(8) Uani d . 1 . . C
H22 0.2694 0.9193 1.0386 0.051 Uiso calc R 1 . . H
C32 0.1308(2) 0.92764(19) 0.9586(4) 0.0431(8) Uani d . 1 . . C
H32 0.1161 0.9315 1.0656 0.052 Uiso calc R 1 . . H
C42 0.0599(2) 0.92941(17) 0.8155(4) 0.0400(7) Uani d . 1 . . C
C52 0.0822(3) 0.92439(18) 0.6562(4) 0.0442(8) Uani d . 1 . . C
H52 0.0352 0.9260 0.5598 0.053 Uiso calc R 1 . . H
C62 0.1751(3) 0.91687(18) 0.6414(4) 0.0437(8) Uani d . 1 . . C
H62 0.1905 0.9137 0.5348 0.052 Uiso calc R 1 . . H
C72 -0.1052(3) 0.9297(3) 0.7078(6) 0.0694(12) Uani d . 1 . . C
H72A -0.1050 0.9702 0.6326 0.104 Uiso calc R 1 . . H
H72B -0.1626 0.9297 0.7499 0.104 Uiso calc R 1 . . H
H72C -0.1001 0.8853 0.6479 0.104 Uiso calc R 1 . . H

loop_
_atom_site_aniso_label
_atom_site_aniso_U_11
_atom_site_aniso_U_22
_atom_site_aniso_U_33
_atom_site_aniso_U_12
_atom_site_aniso_U_13
_atom_site_aniso_U_23
P1 0.0505(5) 0.0462(5) 0.0448(5) 0.0202(4) 0.0275(4) 0.0217(4)
P2 0.0465(5) 0.0579(6) 0.0225(4) -0.0181(4) 0.0053(3) -0.0021(4)
O1 0.0617(15) 0.0432(13) 0.0490(14) 0.0168(11) 0.0259(12) 0.0088(11)
O2 0.040(2) 0.052(3) 0.043(2) 0.0013(19) 0.0150(19) 0.016(2)
O3 0.0300(19) 0.057(3) 0.0245(19) 0.0088(17) 0.0063(16) 0.0042(17)
O4 0.062(3) 0.036(2) 0.028(2) -0.0015(19) 0.009(2) 0.0029(17)
O5 0.048(2) 0.047(2) 0.033(2) -0.0026(19) -0.0047(18) -0.0084(18)
O6 0.037(2) 0.056(3) 0.040(2) 0.0065(19) 0.0174(18) 0.0075(19)
O2A 0.049(3) 0.053(3) 0.022(2) 0.005(2) 0.006(2) 0.011(2)
O3A 0.027(2) 0.061(3) 0.026(2) 0.001(2) 0.0057(19) 0.004(2)
O4A 0.033(2) 0.034(3) 0.042(3) -0.002(2) 0.016(2) -0.004(2)
O5A 0.037(3) 0.045(3) 0.054(3) -0.007(2) -0.006(2) -0.003(2)
O6A 0.050(3) 0.068(4) 0.024(2) 0.019(3) 0.011(2) 0.002(2)
O7 0.0646(17) 0.0777(19) 0.0367(13) 0.0243(15) 0.0183(12) 0.0123(13)
O8 0.0662(18) 0.0572(18) 0.083(2) 0.0063(15) 0.0144(16) 0.0039(15)
O9 0.094(2) 0.0405(15) 0.0720(19) 0.0051(15) 0.0259(17) -0.0012(14)
O41 0.0399(13) 0.0517(14) 0.0576(15) -0.0041(11) 0.0171(11) -0.0058(12)
O42 0.0423(13) 0.0735(18) 0.0507(14) 0.0003(12) 0.0114(11) -0.0083(13)
N1 0.0422(16) 0.0510(18) 0.0532(17) -0.0046(13) 0.0165(13) -0.0095(14)
N2 0.0512(17) 0.0411(15) 0.0453(16) -0.0045(13) 0.0246(13) -0.0041(12)
C11 0.0372(16) 0.0374(17) 0.0323(15) -0.0018(13) 0.0114(13) 0.0013(13)
C21 0.0457(18) 0.0343(17) 0.0418(18) -0.0068(14) 0.0108(14) -0.0067(14)
C31 0.0476(19) 0.0349(17) 0.0450(18) 0.0007(14) 0.0178(15) -0.0061(14)
C41 0.0391(17) 0.0388(17) 0.0321(15) -0.0006(13) 0.0119(13) 0.0042(13)
C51 0.0475(19) 0.0389(18) 0.0438(18) -0.0101(15) 0.0136(15) -0.0111(15)
C61 0.0481(19) 0.0415(19) 0.0458(19) -0.0028(15) 0.0183(15) -0.0133(15)
C71 0.046(2) 0.057(2) 0.067(2) -0.0125(18) 0.0140(18) 0.0013(19)
C12 0.0474(18) 0.0313(16) 0.0375(17) -0.0055(13) 0.0189(14) -0.0037(13)
C22 0.0446(18) 0.052(2) 0.0312(16) -0.0052(15) 0.0087(14) -0.0043(14)
C32 0.0474(19) 0.055(2) 0.0300(16) -0.0019(16) 0.0151(14) -0.0037(14)
C42 0.0456(18) 0.0357(17) 0.0405(17) -0.0007(14) 0.0128(14) -0.0030(14)
C52 0.057(2) 0.0420(18) 0.0316(16) -0.0005(16) 0.0037(15) -0.0016(14)
C62 0.061(2) 0.0438(19) 0.0301(16) -0.0027(16) 0.0173(15) -0.0021(14)
C72 0.049(2) 0.086(3) 0.069(3) 0.004(2) 0.001(2) 0.001(2)

loop_
_atom_type_symbol
_atom_type_description
_atom_type_scat_dispersion_real
_atom_type_scat_dispersion_imag
_atom_type_scat_source
P P 0.1023 0.0942 'International Tables Vol C Tables 4.2.6.8 and 6.1.1.4'
O O 0.0106 0.0060 'International Tables Vol C Tables 4.2.6.8 and 6.1.1.4'
N N 0.0061 0.0033 'International Tables Vol C Tables 4.2.6.8 and 6.1.1.4'
C C 0.0033 0.0016 'International Tables Vol C Tables 4.2.6.8 and 6.1.1.4'
H H 0.0000 0.0000 'International Tables Vol C Tables 4.2.6.8 and 6.1.1.4'

loop_
_geom_angle_atom_site_label_1
_geom_angle_atom_site_label_2
_geom_angle_atom_site_label_3
_geom_angle_site_symmetry_1
_geom_angle_site_symmetry_3
_geom_angle
O1 P1 O4 . . 123.9(2)
O1 P1 O3A . . 131.9(2)
O1 P1 O2 . . 114.3(2)
O4 P1 O2 . . 110.4(2)
O1 P1 O2A . . 113.5(2)
O3A P1 O2A . . 106.9(2)
O1 P1 O3 . . 95.94(16)
O4 P1 O3 . . 104.8(2)
O2 P1 O3 . . 103.5(2)
O1 P1 O4A . . 95.69(19)
O3A P1 O4A . . 103.0(3)
O2A P1 O4A . . 98.5(3)
O4A P2 O5A 3_667 . 118.8(3)
O5 P2 O3 . . 115.1(2)
O5 P2 O6 . . 117.9(2)
O3 P2 O6 . . 114.4(2)
O4A P2 O6A 3_667 . 114.5(3)
O5A P2 O6A . . 114.1(3)
O5 P2 O4 . 3_667 100.7(2)
O3 P2 O4 . 3_667 101.9(2)
O6 P2 O4 . 3_667 103.3(2)
O4A P2 O3A 3_667 . 102.9(3)
O5A P2 O3A . . 102.4(3)
O6A P2 O3A . . 100.7(2)
H71 O7 H72 . . 110(3)
H81 O8 H82 . . 105(3)
H91 O9 H92 . . 109(3)
C41 O41 C71 . . 118.8(3)
C42 O42 C72 . . 119.1(3)
C11 N1 H1A . . 109.5
C11 N1 H1B . . 109.5
H1A N1 H1B . . 109.5
C11 N1 H1C . . 109.5
H1A N1 H1C . . 109.5
H1B N1 H1C . . 109.5
C12 N2 H2A . . 109.5
C12 N2 H2B . . 109.5
H2A N2 H2B . . 109.5
C12 N2 H2C . . 109.5
H2A N2 H2C . . 109.5
H2B N2 H2C . . 109.5
C61 C11 C21 . . 120.3(3)
C61 C11 N1 . . 120.9(3)
C21 C11 N1 . . 118.8(3)
C31 C21 C11 . . 119.7(3)
C31 C21 H21 . . 120.2
C11 C21 H21 . . 120.2
C21 C31 C41 . . 120.6(3)
C21 C31 H31 . . 119.7
C41 C31 H31 . . 119.7
O41 C41 C51 . . 125.1(3)
O41 C41 C31 . . 115.2(3)
C51 C41 C31 . . 119.6(3)
C41 C51 C61 . . 119.5(3)
C41 C51 H51 . . 120.3
C61 C51 H51 . . 120.3
C11 C61 C51 . . 120.3(3)
C11 C61 H61 . . 119.8
C51 C61 H61 . . 119.8
O41 C71 H71A . . 109.5
O41 C71 H71B . . 109.5
H71A C71 H71B . . 109.5
O41 C71 H71C . . 109.5
H71A C71 H71C . . 109.5
H71B C71 H71C . . 109.5
C62 C12 C22 . . 120.6(3)
C62 C12 N2 . . 120.7(3)
C22 C12 N2 . . 118.6(3)
C32 C22 C12 . . 119.6(3)
C32 C22 H22 . . 120.2
C12 C22 H22 . . 120.2
C22 C32 C42 . . 120.4(3)
C22 C32 H32 . . 119.8
C42 C32 H32 . . 119.8
O42 C42 C52 . . 124.7(3)
O42 C42 C32 . . 115.7(3)
C52 C42 C32 . . 119.6(3)
C42 C52 C62 . . 119.6(3)
C42 C52 H52 . . 120.2
C62 C52 H52 . . 120.2
C12 C62 C52 . . 120.1(3)
C12 C62 H62 . . 119.9
C52 C62 H62 . . 119.9
O42 C72 H72A . . 109.5
O42 C72 H72B . . 109.5
H72A C72 H72B . . 109.5
O42 C72 H72C . . 109.5
H72A C72 H72C . . 109.5
H72B C72 H72C . . 109.5

loop_
_geom_bond_atom_site_label_1
_geom_bond_atom_site_label_2
_geom_bond_site_symmetry_2
_geom_bond_distance
P1 O1 . 1.441(2)
P1 O4 . 1.452(4)
P1 O3A . 1.462(4)
P1 O2 . 1.529(4)
P1 O2A . 1.583(4)
P1 O3 . 1.710(4)
P1 O4A . 1.733(5)
P2 O4A 3_667 1.439(5)
P2 O5A . 1.457(5)
P2 O5 . 1.472(4)
P2 O3 . 1.481(4)
P2 O6 . 1.542(4)
P2 O6A . 1.578(4)
P2 O4 3_667 1.677(4)
P2 O3A . 1.694(4)
O7 H71 . 0.85(3)
O7 H72 . 0.839(12)
O8 H81 . 0.858(12)
O8 H82 . 0.86(4)
O9 H91 . 0.85(3)
O9 H92 . 0.85(3)
O41 C41 . 1.366(4)
O41 C71 . 1.416(4)
O42 C42 . 1.360(4)
O42 C72 . 1.417(5)
N1 C11 . 1.458(4)
N1 H1A . 0.8900
N1 H1B . 0.8900
N1 H1C . 0.8900
N2 C12 . 1.461(4)
N2 H2A . 0.8900
N2 H2B . 0.8900
N2 H2C . 0.8900
C11 C61 . 1.368(4)
C11 C21 . 1.381(4)
C21 C31 . 1.367(4)
C21 H21 . 0.9300
C31 C41 . 1.391(4)
C31 H31 . 0.9300
C41 C51 . 1.377(4)
C51 C61 . 1.390(5)
C51 H51 . 0.9300
C61 H61 . 0.9300
C71 H71A . 0.9600
C71 H71B . 0.9600
C71 H71C . 0.9600
C12 C62 . 1.361(5)
C12 C22 . 1.389(4)
C22 C32 . 1.367(5)
C22 H22 . 0.9300
C32 C42 . 1.390(5)
C32 H32 . 0.9300
C42 C52 . 1.386(4)
C52 C62 . 1.389(5)
C52 H52 . 0.9300
C62 H62 . 0.9300
C72 H72A . 0.9600
C72 H72B . 0.9600
C72 H72C . 0.9600

loop_
_geom_hbond_atom_site_label_D
_geom_hbond_atom_site_label_H
_geom_hbond_atom_site_label_A
_geom_hbond_site_symmetry_A
_geom_hbond_distance_DH
_geom_hbond_distance_HA
_geom_hbond_distance_DA
_geom_hbond_angle_DHA
O7 H71 O2A . 0.85(3) 2.096(15) 2.936(6) 173(5)
O7 H72 O6A 1_554 0.839(12) 1.98(2) 2.763(5) 155(4)
O7 H72 O5 1_554 0.839(12) 2.08(2) 2.855(5) 153(4)
O8 H81 O9 . 0.858(12) 2.07(2) 2.880(5) 158(5)
O8 H82 O5 4_575 0.86(4) 1.83(3) 2.625(5) 154(5)
O8 H82 O5A 4_575 0.86(4) 2.392(16) 3.236(6) 169(5)
O9 H91 O1 . 0.85(3) 1.971(15) 2.813(4) 169(5)
O9 H92 O2 4_576 0.85(3) 2.10(3) 2.857(5) 148(5)
O9 H92 O2A 4_576 0.85(3) 1.78(3) 2.544(5) 149(4)
N1 H1A O6 . 0.89 1.88 2.722(5) 158
N1 H1A O5A . 0.89 2.10 2.911(6) 151
N1 H1B O7 . 0.89 2.34 3.042(4) 136
N1 H1B O8 4_575 0.89 2.45 3.137(5) 135
N1 H1C O8 . 0.89 1.91 2.786(4) 169
N2 H2A O1 4_575 0.89 1.92 2.797(3) 168
N2 H2B O9 . 0.89 1.93 2.822(4) 175
N2 H2C O7 2_656 0.89 1.95 2.806(4) 162
